data_4300193
loop_
_publ_author_name
'Wolfgang Runde'
'Mary P. Neu'
'Craig Van Pelt'
'Brian L. Scott'

_publ_section_title
;
Single Crystal and Solution Complex Structure of Nd(CO3)45-. The First
Characterization of a Mononuclear Lanthanide(III) Carbonato Complex
;
_journal_name_full 'Inorganic Chemistry'
_journal_page_first 1050
_journal_page_last 1051
_journal_volume 39
_journal_year 2000
_chemical_formula_sum 'C9 H36 N15 Nd O15'
_chemical_formula_weight 738.77
_space_group_IT_number 33
_symmetry_cell_setting orthorhombic
_symmetry_space_group_name_Hall 'P 2c -2n'
_symmetry_space_group_name_H-M 'P n a 21'
_atom_sites_solution_hydrogens geom
_atom_sites_solution_primary direct
_atom_sites_solution_secondary difmap
_audit_creation_method SHELXL-97
_cell_angle_alpha 90.00
_cell_angle_beta 90.00
_cell_angle_gamma 90.00
_cell_formula_units_Z 4
_cell_length_a 21.4717(10)
_cell_length_b 6.8615(3)
_cell_length_c 18.8797(9)
_cell_measurement_temperature 293(2)
_cell_volume 2781.5(2)
_computing_structure_refinement 'SHELXL-97 (Sheldrick, 1997)'
_computing_structure_solution 'SHELXS-97 (Sheldrick, 1990)'
_diffrn_ambient_temperature 293(2)
_diffrn_measured_fraction_theta_full 0.985
_diffrn_measured_fraction_theta_max 0.985
_diffrn_radiation_monochromator graphite
_diffrn_radiation_source 'fine-focus sealed tube'
_diffrn_radiation_type MoK\a
_diffrn_radiation_wavelength 0.71073
_diffrn_reflns_av_R_equivalents 0.0000
_diffrn_reflns_av_sigmaI/netI 0.0230
_diffrn_reflns_limit_h_max 26
_diffrn_reflns_limit_h_min 0
_diffrn_reflns_limit_k_max 8
_diffrn_reflns_limit_k_min 0
_diffrn_reflns_limit_l_max 23
_diffrn_reflns_limit_l_min 0
_diffrn_reflns_number 2907
_diffrn_reflns_theta_full 26.43
_diffrn_reflns_theta_max 26.43
_diffrn_reflns_theta_min 1.90
_exptl_absorpt_coefficient_mu 1.957
_exptl_crystal_density_diffrn 1.764
_exptl_crystal_density_method 'not measured'
_exptl_crystal_F_000 1500
_refine_diff_density_max 0.369
_refine_diff_density_min -0.342
_refine_diff_density_rms 0.060
_refine_ls_abs_structure_details 'Flack H D (1983), Acta Cryst. A39, 876-881'
_refine_ls_abs_structure_Flack 0.50(3)
_refine_ls_extinction_method none
_refine_ls_goodness_of_fit_ref 1.112
_refine_ls_hydrogen_treatment mixed
_refine_ls_matrix_type full
_refine_ls_number_parameters 362
_refine_ls_number_reflns 2907
_refine_ls_number_restraints 1
_refine_ls_restrained_S_all 1.112
_refine_ls_R_factor_all 0.0215
_refine_ls_R_factor_gt 0.0192
_refine_ls_shift/su_max 0.001
_refine_ls_shift/su_mean 0.000
_refine_ls_structure_factor_coef Fsqd
_refine_ls_weighting_details 'calc w=1/[\s^2^(Fo^2^)+(0.0315P)^2^+0.0000P] where P=(Fo^2^+2Fc^2^)/3'
_refine_ls_weighting_scheme calc
_refine_ls_wR_factor_gt 0.0498
_refine_ls_wR_factor_ref 0.0508
_reflns_number_gt 2737
_reflns_number_total 2907
_reflns_threshold_expression >2sigma(I)
_cod_database_code 4300193

loop_
_symmetry_equiv_pos_as_xyz
'x, y, z'
'-x, -y, z+1/2'
'x+1/2, -y+1/2, z'
'-x+1/2, y+1/2, z+1/2'

loop_
_atom_site_label
_atom_site_type_symbol
_atom_site_fract_x
_atom_site_fract_y
_atom_site_fract_z
_atom_site_U_iso_or_equiv
_atom_site_adp_type
_atom_site_occupancy
_atom_site_symmetry_multiplicity
_atom_site_calc_flag
_atom_site_refinement_flags
_atom_site_disorder_assembly
_atom_site_disorder_group
Nd1 Nd 0.321133(7) 1.36027(2) -0.02955(4) 0.02315(7) Uani 1 1 d . . .
C1 C 0.2268(3) 1.3239(10) -0.1395(3) 0.0306(14) Uani 1 1 d . . .
C2 C 0.4167(2) 1.3452(7) 0.0799(3) 0.0290(10) Uani 1 1 d . . .
C3 C 0.2252(3) 1.3263(9) 0.0772(3) 0.0297(14) Uani 1 1 d . . .
C4 C 0.4095(2) 1.2149(10) -0.1310(3) 0.0415(12) Uani 1 1 d . . .
C5 C 0.1787(2) 0.8170(14) 0.1843(5) 0.0393(17) Uani 1 1 d . . .
C6 C 0.3058(3) 0.3294(11) 0.2497(4) 0.0340(14) Uani 1 1 d . . .
C7 C 0.4698(2) 0.8456(7) 0.1730(3) 0.0409(11) Uani 1 1 d . . .
C8 C 0.4186(2) 0.5367(7) 0.4907(2) 0.0389(11) Uani 1 1 d . . .
C9 C 0.5683(2) 1.0058(7) -0.0550(3) 0.0420(12) Uani 1 1 d . . .
O1 O 0.23373(14) 1.4828(5) -0.10128(17) 0.0332(7) Uani 1 1 d . . .
O1W O 0.32802(16) 1.7433(6) -0.0453(4) 0.069(2) Uani 1 1 d . . .
O2W O 0.4555(4) 1.7115(12) -0.1782(4) 0.132(3) Uani 1 1 d . . .
O3W O 0.4359(6) 0.4060(17) 0.3172(6) 0.198(5) Uani 1 1 d . . .
O2 O 0.26122(15) 1.1787(5) -0.12331(17) 0.0333(7) Uani 1 1 d . . .
O3 O 0.1877(2) 1.3206(10) -0.1898(3) 0.0418(13) Uani 1 1 d . . .
O4 O 0.37484(14) 1.2108(5) 0.07754(16) 0.0324(6) Uani 1 1 d . . .
O5 O 0.41240(13) 1.4873(4) 0.03560(16) 0.0346(7) Uani 1 1 d . . .
O6 O 0.46102(17) 1.3375(5) 0.12413(19) 0.0439(8) Uani 1 1 d . . .
O7 O 0.23892(15) 1.1801(5) 0.03556(17) 0.0313(7) Uani 1 1 d . . .
O8 O 0.25758(15) 1.4827(5) 0.06874(18) 0.0339(7) Uani 1 1 d . . .
O9 O 0.18211(18) 1.3127(12) 0.1225(3) 0.0423(13) Uani 1 1 d . . .
O10 O 0.38681(19) 1.3885(6) -0.1367(2) 0.0442(9) Uani 1 1 d . . .
O11 O 0.39593(14) 1.1157(5) -0.07550(17) 0.0389(7) Uani 1 1 d . . .
O12 O 0.4439(2) 1.1405(8) -0.1789(2) 0.0719(15) Uani 1 1 d . . .
N1 N 0.2101(3) 0.8309(9) 0.1234(3) 0.0488(16) Uani 1 1 d . . .
H1A H 0.2197 0.7273 0.1002 0.059 Uiso 1 1 calc R . .
H1B H 0.2207 0.9434 0.1073 0.059 Uiso 1 1 calc R . .
N2 N 0.1628(3) 0.6442(9) 0.2081(4) 0.0527(16) Uani 1 1 d . . .
H2A H 0.1423 0.6339 0.2470 0.063 Uiso 1 1 calc R . .
H2B H 0.1730 0.5413 0.1848 0.063 Uiso 1 1 calc R . .
N3 N 0.1635(3) 0.9775(10) 0.2194(3) 0.0490(13) Uani 1 1 d . . .
H3A H 0.1429 0.9694 0.2583 0.059 Uiso 1 1 calc R . .
H3B H 0.1742 1.0897 0.2031 0.059 Uiso 1 1 calc R . .
N4 N 0.2866(3) 0.3309(9) 0.3160(3) 0.0512(17) Uani 1 1 d . . .
H4A H 0.2801 0.4398 0.3373 0.061 Uiso 1 1 calc R . .
H4B H 0.2806 0.2228 0.3381 0.061 Uiso 1 1 calc R . .
N5 N 0.31469(19) 0.4955(10) 0.2169(3) 0.0401(12) Uani 1 1 d . . .
H5A H 0.3080 0.6037 0.2386 0.048 Uiso 1 1 calc R . .
H5B H 0.3272 0.4962 0.1736 0.048 Uiso 1 1 calc R . .
N6 N 0.3162(2) 0.1631(9) 0.2166(3) 0.0401(14) Uani 1 1 d . . .
H6A H 0.3288 0.1636 0.1734 0.048 Uiso 1 1 calc R . .
H6B H 0.3103 0.0544 0.2382 0.048 Uiso 1 1 calc R . .
N7 N 0.4341(2) 0.8430(7) 0.1153(2) 0.0471(12) Uani 1 1 d . . .
H7A H 0.4199 0.9503 0.0981 0.057 Uiso 1 1 calc R . .
H7B H 0.4252 0.7340 0.0951 0.057 Uiso 1 1 calc R . .
N8 N 0.4833(3) 1.0118(7) 0.2035(2) 0.0582(13) Uani 1 1 d . . .
H8A H 0.5065 1.0137 0.2406 0.070 Uiso 1 1 calc R . .
H8B H 0.4689 1.1189 0.1865 0.070 Uiso 1 1 calc R . .
N9 N 0.4919(3) 0.6797(7) 0.1988(3) 0.0612(14) Uani 1 1 d . . .
H9A H 0.5151 0.6807 0.2359 0.073 Uiso 1 1 calc R . .
H9B H 0.4829 0.5711 0.1785 0.073 Uiso 1 1 calc R . .
N10 N 0.47062(17) 0.4822(6) 0.4605(4) 0.0537(15) Uani 1 1 d . . .
H10A H 0.4705 0.4432 0.4172 0.064 Uiso 1 1 calc R . .
H10B H 0.5049 0.4853 0.4840 0.064 Uiso 1 1 calc R . .
N11 N 0.62121(16) 0.9583(6) -0.0217(4) 0.0510(12) Uani 1 1 d . . .
H11A H 0.6203 0.9214 0.0218 0.061 Uiso 1 1 calc R . .
H11B H 0.6562 0.9646 -0.0439 0.061 Uiso 1 1 calc R . .
N12 N 0.36579(17) 0.5330(6) 0.4559(2) 0.0458(12) Uani 1 1 d . . .
H12A H 0.3650 0.4944 0.4126 0.055 Uiso 1 1 calc R . .
H12B H 0.3319 0.5693 0.4764 0.055 Uiso 1 1 calc R . .
N13 N 0.4197(2) 0.5940(7) 0.5572(3) 0.0541(12) Uani 1 1 d . . .
H13A H 0.4543 0.5953 0.5801 0.065 Uiso 1 1 calc R . .
H13B H 0.3859 0.6302 0.5777 0.065 Uiso 1 1 calc R . .
N14 N 0.51475(17) 0.9952(6) -0.0201(4) 0.0500(12) Uani 1 1 d . . .
H14A H 0.4805 1.0250 -0.0411 0.060 Uiso 1 1 calc R . .
H14B H 0.5143 0.9586 0.0234 0.060 Uiso 1 1 calc R . .
N15 N 0.5690(2) 1.0624(8) -0.1223(2) 0.0546(12) Uani 1 1 d . . .
H15A H 0.5348 1.0922 -0.1433 0.066 Uiso 1 1 calc R . .
H15B H 0.6038 1.0691 -0.1449 0.066 Uiso 1 1 calc R . .

loop_
_atom_site_aniso_label
_atom_site_aniso_U_11
_atom_site_aniso_U_22
_atom_site_aniso_U_33
_atom_site_aniso_U_23
_atom_site_aniso_U_13
_atom_site_aniso_U_12
Nd1 0.02150(9) 0.02673(10) 0.02122(9) -0.00046(18) 0.00033(13) 0.00013(7)
C1 0.028(3) 0.040(4) 0.023(3) 0.003(3) 0.002(2) -0.002(3)
C2 0.029(2) 0.030(3) 0.027(2) -0.0027(19) -0.002(2) 0.003(2)
C3 0.025(3) 0.031(3) 0.033(3) 0.003(3) 0.002(3) -0.001(3)
C4 0.024(2) 0.075(4) 0.026(2) -0.010(3) -0.0008(19) 0.007(3)
C5 0.040(3) 0.038(3) 0.040(4) -0.002(3) 0.005(2) 0.007(2)
C6 0.033(2) 0.036(3) 0.033(3) 0.000(2) 0.001(2) 0.007(2)
C7 0.046(3) 0.042(3) 0.034(2) 0.004(2) -0.008(2) 0.002(2)
C8 0.035(2) 0.032(2) 0.050(3) 0.0036(18) -0.0031(17) -0.0011(18)
C9 0.034(2) 0.031(2) 0.061(3) -0.009(2) 0.0029(19) -0.0026(19)
O1 0.0337(16) 0.0311(17) 0.0348(16) -0.0021(14) -0.0076(13) 0.0041(14)
O1W 0.057(2) 0.040(2) 0.109(6) 0.020(3) -0.026(3) -0.0085(16)
O2W 0.155(6) 0.122(5) 0.120(5) -0.003(5) 0.053(5) -0.071(5)
O3W 0.231(12) 0.224(11) 0.139(8) 0.015(7) -0.007(7) -0.043(8)
O2 0.0353(17) 0.0301(16) 0.0344(18) -0.0057(13) -0.0067(14) 0.0050(14)
O3 0.045(2) 0.042(3) 0.038(3) -0.003(2) -0.0153(18) 0.001(2)
O4 0.0306(15) 0.0368(18) 0.0298(15) 0.0063(13) -0.0013(13) -0.0030(15)
O5 0.0354(16) 0.0310(16) 0.0375(17) 0.0044(13) -0.0074(13) -0.0049(13)
O6 0.0381(18) 0.052(2) 0.0420(19) 0.0069(15) -0.0140(16) -0.0017(15)
O7 0.0311(15) 0.0309(16) 0.0317(17) -0.0018(13) 0.0049(13) -0.0048(14)
O8 0.0370(17) 0.0327(18) 0.0319(15) -0.0022(14) 0.0090(13) -0.0005(14)
O9 0.037(3) 0.053(3) 0.037(3) -0.002(2) 0.0144(16) -0.0067(18)
O10 0.037(2) 0.064(3) 0.0315(18) 0.0082(16) 0.0072(17) -0.0031(18)
O11 0.0293(15) 0.050(2) 0.0380(18) -0.0039(14) 0.0015(13) 0.0106(13)
O12 0.056(2) 0.120(4) 0.040(2) -0.016(2) 0.0135(18) 0.025(2)
N1 0.067(4) 0.039(4) 0.040(3) 0.001(3) 0.020(3) 0.006(3)
N2 0.077(4) 0.037(3) 0.044(4) 0.005(2) 0.024(3) 0.001(3)
N3 0.066(3) 0.037(3) 0.044(3) -0.002(2) 0.020(3) 0.005(3)
N4 0.085(5) 0.031(3) 0.038(3) -0.001(2) 0.015(3) -0.001(3)
N5 0.051(3) 0.034(3) 0.036(2) 0.004(2) 0.0069(18) 0.002(2)
N6 0.054(3) 0.033(3) 0.034(3) 0.002(2) 0.0076(19) 0.0027(19)
N7 0.067(3) 0.037(3) 0.038(2) -0.0056(19) -0.020(2) 0.009(2)
N8 0.087(4) 0.040(2) 0.048(3) -0.006(2) -0.037(2) 0.002(2)
N9 0.081(3) 0.045(3) 0.058(3) 0.001(2) -0.029(3) 0.010(3)
N10 0.0338(18) 0.058(2) 0.069(4) -0.017(3) -0.001(2) 0.0049(17)
N11 0.0326(17) 0.058(2) 0.062(3) 0.013(3) -0.001(2) 0.0004(16)
N12 0.0357(19) 0.053(2) 0.048(3) -0.0014(19) -0.0051(17) 0.0060(17)
N13 0.033(2) 0.070(3) 0.059(3) 0.008(2) -0.005(2) 0.005(2)
N14 0.0330(17) 0.056(2) 0.061(4) 0.008(3) -0.001(2) 0.0001(16)
N15 0.035(2) 0.075(3) 0.054(3) -0.010(2) -0.0011(19) -0.002(2)

loop_
_atom_type_symbol
_atom_type_description
_atom_type_scat_dispersion_real
_atom_type_scat_dispersion_imag
_atom_type_scat_source
C C 0.0033 0.0016 'International Tables Vol C Tables 4.2.6.8 and 6.1.1.4'
H H 0.0000 0.0000 'International Tables Vol C Tables 4.2.6.8 and 6.1.1.4'
N N 0.0061 0.0033 'International Tables Vol C Tables 4.2.6.8 and 6.1.1.4'
O O 0.0106 0.0060 'International Tables Vol C Tables 4.2.6.8 and 6.1.1.4'
Nd Nd -0.1943 3.0179 'International Tables Vol C Tables 4.2.6.8 and 6.1.1.4'

loop_
_geom_angle_atom_site_label_1
_geom_angle_atom_site_label_2
_geom_angle_atom_site_label_3
_geom_angle
_geom_angle_site_symmetry_1
_geom_angle_site_symmetry_3
_geom_angle_publ_flag
O8 Nd1 O1 82.82(12) . . ?
O8 Nd1 O5 86.77(11) . . ?
O1 Nd1 O5 139.23(10) . . ?
O8 Nd1 O10 155.43(12) . . ?
O1 Nd1 O10 87.59(13) . . ?
O5 Nd1 O10 85.84(11) . . ?
O8 Nd1 O11 149.01(12) . . ?
O1 Nd1 O11 122.16(12) . . ?
O5 Nd1 O11 84.22(10) . . ?
O10 Nd1 O11 52.95(12) . . ?
O8 Nd1 O7 53.11(10) . . ?
O1 Nd1 O7 84.28(11) . . ?
O5 Nd1 O7 119.55(13) . . ?
O10 Nd1 O7 148.19(12) . . ?
O11 Nd1 O7 107.28(11) . . ?
O8 Nd1 O2 114.66(11) . . ?
O1 Nd1 O2 52.61(10) . . ?
O5 Nd1 O2 158.30(11) . . ?
O10 Nd1 O2 75.82(13) . . ?
O11 Nd1 O2 75.53(11) . . ?
O7 Nd1 O2 74.83(12) . . ?
O8 Nd1 O4 77.81(12) . . ?
O1 Nd1 O4 156.98(11) . . ?
O5 Nd1 O4 52.23(10) . . ?
O10 Nd1 O4 115.04(11) . . ?
O11 Nd1 O4 73.24(10) . . ?
O7 Nd1 O4 74.20(11) . . ?
O2 Nd1 O4 126.22(10) . . ?
O8 Nd1 O1W 77.04(15) . . ?
O1 Nd1 O1W 69.04(13) . . ?
O5 Nd1 O1W 70.22(12) . . ?
O10 Nd1 O1W 78.41(16) . . ?
O11 Nd1 O1W 126.59(13) . . ?
O7 Nd1 O1W 126.12(13) . . ?
O2 Nd1 O1W 116.15(15) . . ?
O4 Nd1 O1W 117.63(15) . . ?
O8 Nd1 C4 172.11(13) . . ?
O1 Nd1 C4 104.78(14) . . ?
O5 Nd1 C4 86.02(13) . . ?
O10 Nd1 C4 26.60(15) . . ?
O11 Nd1 C4 26.44(15) . . ?
O7 Nd1 C4 128.83(17) . . ?
O2 Nd1 C4 72.38(13) . . ?
O4 Nd1 C4 95.19(13) . . ?
O1W Nd1 C4 103.45(19) . . ?
O8 Nd1 C3 26.31(15) . . ?
O1 Nd1 C3 82.40(15) . . ?
O5 Nd1 C3 104.27(15) . . ?
O10 Nd1 C3 169.28(16) . . ?
O11 Nd1 C3 130.60(15) . . ?
O7 Nd1 C3 26.81(15) . . ?
O2 Nd1 C3 94.93(15) . . ?
O4 Nd1 C3 74.72(15) . . ?
O1W Nd1 C3 101.41(18) . . ?
C4 Nd1 C3 155.1(2) . . ?
O8 Nd1 C1 100.47(15) . . ?
O1 Nd1 C1 26.70(15) . . ?
O5 Nd1 C1 159.46(15) . . ?
O10 Nd1 C1 79.64(16) . . ?
O11 Nd1 C1 98.24(16) . . ?
O7 Nd1 C1 79.37(15) . . ?
O2 Nd1 C1 25.95(15) . . ?
O4 Nd1 C1 147.97(15) . . ?
O1W Nd1 C1 92.52(18) . . ?
C4 Nd1 C1 87.40(16) . . ?
C3 Nd1 C1 89.67(10) . . ?
O3 C1 O2 123.3(7) . . ?
O3 C1 O1 120.1(6) . . ?
O2 C1 O1 116.6(5) . . ?
O3 C1 Nd1 175.2(5) . . ?
O2 C1 Nd1 59.5(3) . . ?
O1 C1 Nd1 57.2(3) . . ?
O6 C2 O5 120.9(4) . . ?
O6 C2 O4 121.1(5) . . ?
O5 C2 O4 118.0(4) . . ?
O6 C2 Nd1 176.1(4) . . ?
O5 C2 Nd1 57.4(2) . . ?
O4 C2 Nd1 60.6(2) . . ?
O9 C3 O8 122.7(7) . . ?
O9 C3 O7 121.0(6) . . ?
O8 C3 O7 116.3(5) . . ?
O9 C3 Nd1 178.3(5) . . ?
O8 C3 Nd1 57.5(3) . . ?
O7 C3 Nd1 58.9(3) . . ?
O12 C4 O11 119.9(6) . . ?
O12 C4 O10 122.0(6) . . ?
O11 C4 O10 118.1(4) . . ?
O12 C4 Nd1 173.9(4) . . ?
O11 C4 Nd1 59.3(2) . . ?
O10 C4 Nd1 59.1(2) . . ?
N2 C5 N3 121.0(7) . . ?
N2 C5 N1 119.4(8) . . ?
N3 C5 N1 119.7(8) . . ?
N5 C6 N4 119.2(7) . . ?
N5 C6 N6 120.1(7) . . ?
N4 C6 N6 120.6(7) . . ?
N8 C7 N9 120.4(5) . . ?
N8 C7 N7 119.9(5) . . ?
N9 C7 N7 119.7(5) . . ?
N10 C8 N12 120.9(5) . . ?
N10 C8 N13 119.0(5) . . ?
N12 C8 N13 120.0(4) . . ?
N14 C9 N15 120.1(5) . . ?
N14 C9 N11 119.3(5) . . ?
N15 C9 N11 120.7(5) . . ?
C1 O1 Nd1 96.1(3) . . ?
C1 O2 Nd1 94.5(3) . . ?
C2 O4 Nd1 93.2(3) . . ?
C2 O5 Nd1 96.5(3) . . ?
C3 O7 Nd1 94.3(3) . . ?
C3 O8 Nd1 96.2(3) . . ?
C4 O10 Nd1 94.3(3) . . ?
C4 O11 Nd1 94.3(3) . . ?

loop_
_geom_bond_atom_site_label_1
_geom_bond_atom_site_label_2
_geom_bond_distance
_geom_bond_site_symmetry_2
_geom_bond_publ_flag
Nd1 O8 2.452(3) . ?
Nd1 O1 2.462(3) . ?
Nd1 O5 2.473(3) . ?
Nd1 O10 2.474(4) . ?
Nd1 O11 2.479(3) . ?
Nd1 O7 2.481(3) . ?
Nd1 O2 2.518(3) . ?
Nd1 O4 2.544(3) . ?
Nd1 O1W 2.649(4) . ?
Nd1 C4 2.875(5) . ?
Nd1 C3 2.891(6) . ?
Nd1 C1 2.912(6) . ?
C1 O3 1.266(8) . ?
C1 O2 1.278(7) . ?
C1 O1 1.316(7) . ?
C2 O6 1.267(6) . ?
C2 O5 1.288(6) . ?
C2 O4 1.289(6) . ?
C3 O9 1.264(8) . ?
C3 O8 1.289(7) . ?
C3 O7 1.307(7) . ?
C4 O12 1.273(6) . ?
C4 O11 1.284(7) . ?
C4 O10 1.291(7) . ?
C5 N2 1.313(11) . ?
C5 N3 1.326(11) . ?
C5 N1 1.337(10) . ?
C6 N5 1.311(10) . ?
C6 N4 1.317(9) . ?
C6 N6 1.320(10) . ?
C7 N8 1.310(7) . ?
C7 N9 1.325(6) . ?
C7 N7 1.333(7) . ?
C8 N10 1.309(7) . ?
C8 N12 1.311(6) . ?
C8 N13 1.314(6) . ?
C9 N14 1.327(6) . ?
C9 N15 1.329(7) . ?
C9 N11 1.339(6) . ?

_journal_paper_doi 10.1021/ic991087w
